data_7026370
loop_
_publ_author_name
'Chandrasekhar, Naisa'
'Chandrasekar, Rajadurai'

_publ_section_title
;
 &quot;Super hybrid tridentate ligands&quot;:
 4-substituted-2-(1-butyl-1H-1,2,3-triazol-4-yl)-6-(1H-pyrazol-1-yl)pyridine
 ligands coordinated to Fe(ii) ions display above room temperature spin
 transitions.
;
_journal_issue 41
_journal_name_full 'Dalton transactions (Cambridge, England : 2003)'
_journal_page_first 9872
_journal_page_last 9878
_journal_paper_doi 10.1039/c0dt00373e
_journal_volume 39
_journal_year 2010
_chemical_formula_moiety 'C38 H46 Cl2 Fe N14 O12'
_chemical_formula_sum 'C38 H46 Cl2 Fe N14 O12'
_chemical_formula_weight 1017.64
_chemical_name_systematic
;
?
;
_space_group_IT_number 60
_symmetry_cell_setting orthorhombic
_symmetry_space_group_name_Hall '-P 2n 2ab'
_symmetry_space_group_name_H-M 'P b c n'
_atom_sites_solution_hydrogens geom
_atom_sites_solution_primary direct
_atom_sites_solution_secondary difmap
_audit_creation_method SHELXL-97
_cell_angle_alpha 90.00
_cell_angle_beta 90.00
_cell_angle_gamma 90.00
_cell_formula_units_Z 4
_cell_length_a 21.3932(19)
_cell_length_b 13.5171(12)
_cell_length_c 15.5665(14)
_cell_measurement_reflns_used 5488
_cell_measurement_temperature 100(2)
_cell_measurement_theta_max 25.96
_cell_measurement_theta_min 2.21
_cell_volume 4501.4(7)
_computing_cell_refinement 'Bruker SMART'
_computing_data_collection 'Bruker SMART'
_computing_data_reduction 'Bruker SAINT'
_computing_molecular_graphics 'Bruker SHELXTL'
_computing_publication_material 'Bruker SHELXTL'
_computing_structure_refinement 'SHELXL-97 (Sheldrick, 1997)'
_computing_structure_solution 'SHELXS-97 (Sheldrick, 1990)'
_diffrn_ambient_temperature 100(2)
_diffrn_measured_fraction_theta_full 0.998
_diffrn_measured_fraction_theta_max 0.998
_diffrn_measurement_device_type 'CCD area detector'
_diffrn_measurement_method 'phi and omega scans'
_diffrn_radiation_monochromator graphite
_diffrn_radiation_source 'fine-focus sealed tube'
_diffrn_radiation_type MoK\a
_diffrn_radiation_wavelength 0.71073
_diffrn_reflns_av_R_equivalents 0.0883
_diffrn_reflns_av_sigmaI/netI 0.0454
_diffrn_reflns_limit_h_max 26
_diffrn_reflns_limit_h_min -26
_diffrn_reflns_limit_k_max 16
_diffrn_reflns_limit_k_min -16
_diffrn_reflns_limit_l_max 19
_diffrn_reflns_limit_l_min -19
_diffrn_reflns_number 44555
_diffrn_reflns_theta_full 26.09
_diffrn_reflns_theta_max 26.09
_diffrn_reflns_theta_min 1.78
_exptl_absorpt_coefficient_mu 0.531
_exptl_absorpt_correction_T_max 0.9390
_exptl_absorpt_correction_T_min 0.8237
_exptl_absorpt_correction_type multi-scan
_exptl_absorpt_process_details SADABS
_exptl_crystal_colour 'wine red'
_exptl_crystal_density_diffrn 1.502
_exptl_crystal_density_method 'not measured'
_exptl_crystal_description needle
_exptl_crystal_F_000 2112
_exptl_crystal_size_max 0.38
_exptl_crystal_size_mid 0.20
_exptl_crystal_size_min 0.12
_refine_diff_density_max 0.619
_refine_diff_density_min -0.594
_refine_diff_density_rms 0.090
_refine_ls_extinction_method none
_refine_ls_goodness_of_fit_ref 1.264
_refine_ls_hydrogen_treatment mixed
_refine_ls_matrix_type full
_refine_ls_number_parameters 365
_refine_ls_number_reflns 4472
_refine_ls_number_restraints 0
_refine_ls_restrained_S_all 1.264
_refine_ls_R_factor_all 0.0855
_refine_ls_R_factor_gt 0.0754
_refine_ls_shift/su_max 0.000
_refine_ls_shift/su_mean 0.000
_refine_ls_structure_factor_coef Fsqd
_refine_ls_weighting_details 'calc w=1/[\s^2^(Fo^2^)+(0.0351P)^2^+12.8519P] where P=(Fo^2^+2Fc^2^)/3'
_refine_ls_weighting_scheme calc
_refine_ls_wR_factor_gt 0.1397
_refine_ls_wR_factor_ref 0.1439
_reflns_number_gt 4001
_reflns_number_total 4472
_reflns_threshold_expression >2sigma(I)
_cod_data_source_file c0dt00373e.txt
_cod_data_source_block chandu
_cod_depositor_comments
;
The following automatic conversions were performed:

'_symmetry_cell_setting' value 'Orthorhombic' changed to
'orthorhombic' according to
/home/saulius/struct/CIF-dictionaries/cif_core.dic dictionary named
'cif_core.dic' version 2.4.2 from 2011-04-26.

Automatic conversion script
Id: cif_fix_values 1891 2012-01-12 08:04:46Z andrius 
;
_cod_original_sg_symbol_H-M 'Pbcn '
_cod_database_code 7026370

loop_
_symmetry_equiv_pos_as_xyz
'x, y, z'
'-x+1/2, -y+1/2, z+1/2'
'-x, y, -z+1/2'
'x+1/2, -y+1/2, -z'
'-x, -y, -z'
'x-1/2, y-1/2, -z-1/2'
'x, -y, z-1/2'
'-x-1/2, y-1/2, z'

loop_
_atom_site_label
_atom_site_type_symbol
_atom_site_fract_x
_atom_site_fract_y
_atom_site_fract_z
_atom_site_U_iso_or_equiv
_atom_site_adp_type
_atom_site_occupancy
_atom_site_symmetry_multiplicity
_atom_site_calc_flag
_atom_site_refinement_flags
C1 C 0.39086(16) 0.4048(3) 0.1625(2) 0.0110(7) Uani 1 1 d .
C2 C 0.34633(17) 0.4047(3) 0.0986(2) 0.0132(8) Uani 1 1 d .
C3 C 0.35151(16) 0.4729(3) 0.0320(2) 0.0138(8) Uani 1 1 d .
C4 C 0.40163(16) 0.5378(3) 0.0290(2) 0.0118(7) Uani 1 1 d .
C5 C 0.44472(16) 0.5331(3) 0.0950(2) 0.0115(7) Uani 1 1 d .
C6 C 0.29988(18) 0.4751(3) -0.0330(2) 0.0168(8) Uani 1 1 d .
C7 C 0.25911(18) 0.5537(3) -0.1568(3) 0.0177(8) Uani 1 1 d .
C8 C 0.2138(2) 0.6292(3) -0.1224(3) 0.0231(9) Uani 1 1 d .
C13 C 0.4693(3) -0.0504(4) 0.3645(4) 0.0441(13) Uani 1 1 d .
H13A H 0.5120 -0.0282 0.3767 0.066 Uiso 1 1 calc R
H13B H 0.4693 -0.0911 0.3124 0.066 Uiso 1 1 calc R
H13C H 0.4538 -0.0895 0.4130 0.066 Uiso 1 1 calc R
C14 C 0.4273(2) 0.0393(3) 0.3512(3) 0.0365(11) Uani 1 1 d .
H14A H 0.4439 0.0793 0.3031 0.044 Uiso 1 1 calc R
H14B H 0.3850 0.0163 0.3350 0.044 Uiso 1 1 calc R
C15 C 0.4224(2) 0.1033(3) 0.4295(3) 0.0288(10) Uani 1 1 d .
C16 C 0.3752(2) 0.1859(3) 0.4230(3) 0.0206(9) Uani 1 1 d .
C17 C 0.36114(18) 0.2719(3) 0.2794(2) 0.0142(8) Uani 1 1 d .
C18 C 0.39493(16) 0.3454(3) 0.2401(2) 0.0118(7) Uani 1 1 d .
C30 C 0.57728(18) 0.6933(3) 0.0925(3) 0.0162(8) Uani 1 1 d .
C31 C 0.52345(18) 0.6642(3) 0.0536(3) 0.0139(8) Uani 1 1 d .
C32 C 0.58306(18) 0.6349(3) 0.1669(2) 0.0155(8) Uani 1 1 d .
C33 C 0.3727(2) 0.0887(4) 0.1080(3) 0.0295(10) Uani 1 1 d .
C34 C 0.3349(2) 0.0051(4) 0.1364(3) 0.0327(11) Uani 1 1 d .
H34A H 0.3616 -0.0427 0.1663 0.049 Uiso 1 1 calc R
H34B H 0.3156 -0.0267 0.0864 0.049 Uiso 1 1 calc R
H34C H 0.3022 0.0285 0.1755 0.049 Uiso 1 1 calc R
Cl2 Cl 0.30198(4) 0.70607(7) 0.14811(6) 0.0184(2) Uani 1 1 d .
Fe1 Fe 0.5000 0.47047(5) 0.2500 0.00940(18) Uani 1 2 d S
H1 H 0.313(2) 0.362(3) 0.101(3) 0.019(11) Uiso 1 1 d .
H2 H 0.4060(18) 0.584(3) -0.016(3) 0.015(10) Uiso 1 1 d .
H3 H 0.2402(17) 0.493(3) -0.165(2) 0.006(9) Uiso 1 1 d .
H4 H 0.279(2) 0.578(3) -0.210(3) 0.024(12) Uiso 1 1 d .
H5 H 0.235(2) 0.693(3) -0.112(3) 0.020(11) Uiso 1 1 d .
H6 H 0.185(2) 0.647(3) -0.163(3) 0.024(12) Uiso 1 1 d .
H7 H 0.1964(19) 0.608(3) -0.068(3) 0.016(10) Uiso 1 1 d .
H11 H 0.373(2) 0.226(3) 0.472(3) 0.028(13) Uiso 1 1 d .
H12 H 0.335(2) 0.163(3) 0.414(3) 0.028(13) Uiso 1 1 d .
H13 H 0.3252(19) 0.240(3) 0.262(3) 0.012(10) Uiso 1 1 d .
H14 H 0.6135(18) 0.637(3) 0.209(3) 0.008(9) Uiso 1 1 d .
H15 H 0.606(2) 0.739(3) 0.078(3) 0.020(11) Uiso 1 1 d .
H16 H 0.504(2) 0.683(3) 0.006(3) 0.015(10) Uiso 1 1 d .
H17 H 0.467(2) 0.131(3) 0.439(3) 0.017(11) Uiso 1 1 d .
H18 H 0.407(2) 0.061(3) 0.478(3) 0.025(12) Uiso 1 1 d .
N1 N 0.44384(13) 0.3682(2) 0.29343(19) 0.0101(6) Uani 1 1 d .
N2 N 0.43938(13) 0.4693(2) 0.16027(19) 0.0105(6) Uani 1 1 d .
N3 N 0.49842(14) 0.5913(2) 0.10324(19) 0.0122(6) Uani 1 1 d .
N4 N 0.53535(14) 0.5732(2) 0.17409(19) 0.0111(6) Uani 1 1 d .
N9 N 0.44182(14) 0.3132(2) 0.36268(19) 0.0139(7) Uani 1 1 d .
N10 N 0.39100(15) 0.2558(2) 0.3538(2) 0.0152(7) Uani 1 1 d .
N13 N 0.4021(2) 0.1546(3) 0.0855(3) 0.0415(11) Uani 1 1 d .
O3 O 0.25403(13) 0.4248(2) -0.02697(18) 0.0261(7) Uani 1 1 d .
O4 O 0.31093(12) 0.5399(2) -0.09653(16) 0.0164(6) Uani 1 1 d .
O5 O 0.36660(14) 0.7304(3) 0.1394(2) 0.0334(8) Uani 1 1 d .
O6 O 0.29558(18) 0.6250(3) 0.2066(3) 0.0566(12) Uani 1 1 d .
O7 O 0.26920(15) 0.7894(3) 0.1813(2) 0.0386(9) Uani 1 1 d .
O8 O 0.27620(15) 0.6786(2) 0.06655(19) 0.0325(8) Uani 1 1 d .

loop_
_atom_site_aniso_label
_atom_site_aniso_U_11
_atom_site_aniso_U_22
_atom_site_aniso_U_33
_atom_site_aniso_U_23
_atom_site_aniso_U_13
_atom_site_aniso_U_12
C1 0.0075(17) 0.0116(17) 0.0138(18) -0.0022(14) 0.0007(14) 0.0013(14)
C2 0.0105(19) 0.0138(18) 0.0154(19) -0.0011(15) 0.0017(14) -0.0017(15)
C3 0.0094(17) 0.0165(19) 0.0156(18) -0.0048(15) 0.0002(14) 0.0024(15)
C4 0.0116(18) 0.0127(18) 0.0112(17) 0.0004(15) -0.0004(14) 0.0012(15)
C5 0.0115(18) 0.0115(17) 0.0116(17) -0.0012(15) 0.0003(14) 0.0033(14)
C6 0.0155(19) 0.019(2) 0.0156(19) 0.0007(16) -0.0021(15) -0.0011(16)
C7 0.015(2) 0.023(2) 0.0152(19) 0.0028(17) -0.0082(16) -0.0029(17)
C8 0.022(2) 0.027(2) 0.021(2) 0.0051(18) -0.0037(18) 0.0055(19)
C13 0.049(3) 0.025(3) 0.058(4) 0.004(2) 0.008(3) 0.008(2)
C14 0.044(3) 0.028(3) 0.038(3) 0.003(2) 0.004(2) 0.000(2)
C15 0.038(3) 0.023(2) 0.026(2) 0.0130(19) -0.001(2) -0.006(2)
C16 0.020(2) 0.021(2) 0.020(2) 0.0037(18) 0.0078(17) -0.0079(18)
C17 0.0109(18) 0.0145(19) 0.0171(19) -0.0023(15) -0.0009(15) 0.0003(15)
C18 0.0095(16) 0.0134(17) 0.0126(18) 0.0001(14) -0.0008(14) 0.0016(14)
C30 0.016(2) 0.0138(19) 0.019(2) 0.0000(16) 0.0008(16) -0.0048(16)
C31 0.0147(18) 0.0127(18) 0.0145(19) 0.0024(15) -0.0013(15) -0.0008(15)
C32 0.0140(19) 0.0171(19) 0.0155(19) -0.0032(16) -0.0038(16) -0.0023(16)
C33 0.031(3) 0.036(3) 0.022(2) -0.004(2) 0.0012(19) 0.012(2)
C34 0.030(2) 0.038(3) 0.030(3) 0.001(2) 0.000(2) 0.002(2)
Cl2 0.0164(5) 0.0213(5) 0.0175(5) 0.0021(4) -0.0033(4) 0.0027(4)
Fe1 0.0078(3) 0.0109(4) 0.0095(3) 0.000 -0.0010(3) 0.000
N1 0.0087(15) 0.0104(15) 0.0112(15) 0.0013(12) 0.0013(12) -0.0007(12)
N2 0.0075(14) 0.0121(15) 0.0118(15) -0.0024(13) 0.0005(11) -0.0001(12)
N3 0.0100(14) 0.0151(15) 0.0114(14) 0.0025(12) -0.0024(12) 0.0016(13)
N4 0.0092(15) 0.0132(15) 0.0109(15) 0.0011(12) -0.0045(11) 0.0014(12)
N9 0.0147(16) 0.0151(16) 0.0120(15) 0.0010(13) 0.0025(13) -0.0006(13)
N10 0.0145(16) 0.0155(16) 0.0156(16) -0.0004(13) 0.0023(13) -0.0009(13)
N13 0.049(3) 0.036(2) 0.040(3) -0.001(2) 0.003(2) 0.006(2)
O3 0.0210(15) 0.0334(17) 0.0237(15) 0.0103(14) -0.0103(13) -0.0128(14)
O4 0.0131(13) 0.0218(14) 0.0143(13) 0.0031(11) -0.0045(10) -0.0013(11)
O5 0.0173(15) 0.046(2) 0.0367(19) -0.0072(16) 0.0029(14) 0.0023(14)
O6 0.063(3) 0.053(2) 0.054(2) 0.033(2) -0.039(2) -0.031(2)
O7 0.0286(18) 0.053(2) 0.0339(18) -0.0183(17) -0.0042(14) 0.0192(16)
O8 0.0339(18) 0.0407(19) 0.0229(16) -0.0082(14) -0.0093(14) 0.0028(15)

loop_
_atom_type_symbol
_atom_type_description
_atom_type_scat_dispersion_real
_atom_type_scat_dispersion_imag
_atom_type_scat_source
C C 0.0033 0.0016 'International Tables Vol C Tables 4.2.6.8 and 6.1.1.4'
N N 0.0061 0.0033 'International Tables Vol C Tables 4.2.6.8 and 6.1.1.4'
O O 0.0106 0.0060 'International Tables Vol C Tables 4.2.6.8 and 6.1.1.4'
Cl Cl 0.1484 0.1585 'International Tables Vol C Tables 4.2.6.8 and 6.1.1.4'
Fe Fe 0.3463 0.8444 'International Tables Vol C Tables 4.2.6.8 and 6.1.1.4'
H H 0.0000 0.0000 'International Tables Vol C Tables 4.2.6.8 and 6.1.1.4'

loop_
_geom_angle_atom_site_label_1
_geom_angle_atom_site_label_2
_geom_angle_atom_site_label_3
_geom_angle
_geom_angle_site_symmetry_1
_geom_angle_site_symmetry_3
N2 C1 C2 120.8(3) . .
N2 C1 C18 109.3(3) . .
C2 C1 C18 129.9(3) . .
C1 C2 C3 118.8(3) . .
C1 C2 H1 121(3) . .
C3 C2 H1 120(3) . .
C4 C3 C2 120.4(3) . .
C4 C3 C6 122.4(3) . .
C2 C3 C6 117.2(3) . .
C5 C4 C3 117.5(3) . .
C5 C4 H2 121(2) . .
C3 C4 H2 121(2) . .
N2 C5 C4 122.5(3) . .
N2 C5 N3 111.3(3) . .
C4 C5 N3 126.2(3) . .
O3 C6 O4 124.9(3) . .
O3 C6 C3 122.7(3) . .
O4 C6 C3 112.4(3) . .
O4 C7 C8 110.2(3) . .
O4 C7 H3 108(2) . .
C8 C7 H3 112(2) . .
O4 C7 H4 105(3) . .
C8 C7 H4 110(3) . .
H3 C7 H4 112(3) . .
C7 C8 H5 112(2) . .
C7 C8 H6 111(3) . .
H5 C8 H6 100(4) . .
C7 C8 H7 111(2) . .
H5 C8 H7 106(3) . .
H6 C8 H7 116(4) . .
C14 C13 H13A 109.5 . .
C14 C13 H13B 109.5 . .
H13A C13 H13B 109.5 . .
C14 C13 H13C 109.5 . .
H13A C13 H13C 109.5 . .
H13B C13 H13C 109.5 . .
C15 C14 C13 112.9(4) . .
C15 C14 H14A 109.0 . .
C13 C14 H14A 109.0 . .
C15 C14 H14B 109.0 . .
C13 C14 H14B 109.0 . .
H14A C14 H14B 107.8 . .
C14 C15 C16 114.7(4) . .
C14 C15 H17 105(2) . .
C16 C15 H17 111(2) . .
C14 C15 H18 108(3) . .
C16 C15 H18 105(3) . .
H17 C15 H18 113(3) . .
N10 C16 C15 111.7(3) . .
N10 C16 H11 104(3) . .
C15 C16 H11 114(3) . .
N10 C16 H12 109(3) . .
C15 C16 H12 113(3) . .
H11 C16 H12 105(4) . .
N10 C17 C18 104.6(3) . .
N10 C17 H13 125(2) . .
C18 C17 H13 130(2) . .
N1 C18 C17 107.2(3) . .
N1 C18 C1 115.1(3) . .
C17 C18 C1 137.6(3) . .
C31 C30 C32 106.2(3) . .
C31 C30 H15 131(3) . .
C32 C30 H15 122(3) . .
C30 C31 N3 106.8(3) . .
C30 C31 H16 133(3) . .
N3 C31 H16 120(3) . .
N4 C32 C30 110.8(3) . .
N4 C32 H14 120(2) . .
C30 C32 H14 129(2) . .
N13 C33 C34 179.7(6) . .
C33 C34 H34A 109.5 . .
C33 C34 H34B 109.5 . .
H34A C34 H34B 109.5 . .
C33 C34 H34C 109.5 . .
H34A C34 H34C 109.5 . .
H34B C34 H34C 109.5 . .
O7 Cl2 O5 109.2(2) . .
O7 Cl2 O6 109.2(2) . .
O5 Cl2 O6 109.2(2) . .
O7 Cl2 O8 109.68(19) . .
O5 Cl2 O8 110.4(2) . .
O6 Cl2 O8 109.1(2) . .
N2 Fe1 N2 179.09(18) . 3_655
N2 Fe1 N1 80.18(12) . .
N2 Fe1 N1 99.17(12) 3_655 .
N2 Fe1 N1 99.17(12) . 3_655
N2 Fe1 N1 80.17(12) 3_655 3_655
N1 Fe1 N1 89.85(17) . 3_655
N2 Fe1 N4 80.07(12) . .
N2 Fe1 N4 100.58(12) 3_655 .
N1 Fe1 N4 160.24(12) . .
N1 Fe1 N4 93.15(12) 3_655 .
N2 Fe1 N4 100.58(12) . 3_655
N2 Fe1 N4 80.07(12) 3_655 3_655
N1 Fe1 N4 93.15(12) . 3_655
N1 Fe1 N4 160.24(12) 3_655 3_655
N4 Fe1 N4 90.61(17) . 3_655
N9 N1 C18 110.2(3) . .
N9 N1 Fe1 135.0(2) . .
C18 N1 Fe1 114.8(2) . .
C5 N2 C1 119.9(3) . .
C5 N2 Fe1 119.6(2) . .
C1 N2 Fe1 120.5(2) . .
C31 N3 N4 110.9(3) . .
C31 N3 C5 132.7(3) . .
N4 N3 C5 116.4(3) . .
C32 N4 N3 105.2(3) . .
C32 N4 Fe1 142.1(3) . .
N3 N4 Fe1 112.6(2) . .
N1 N9 N10 105.7(3) . .
C17 N10 N9 112.3(3) . .
C17 N10 C16 128.8(3) . .
N9 N10 C16 118.8(3) . .
C6 O4 C7 115.0(3) . .

loop_
_geom_bond_atom_site_label_1
_geom_bond_atom_site_label_2
_geom_bond_distance
_geom_bond_site_symmetry_2
C1 N2 1.356(4) .
C1 C2 1.377(5) .
C1 C18 1.454(5) .
C2 C3 1.392(5) .
C2 H1 0.92(4) .
C3 C4 1.386(5) .
C3 C6 1.498(5) .
C4 C5 1.381(5) .
C4 H2 0.94(4) .
C5 N2 1.338(5) .
C5 N3 1.398(5) .
C6 O3 1.197(5) .
C6 O4 1.342(4) .
C7 O4 1.465(4) .
C7 C8 1.505(6) .
C7 H3 0.93(4) .
C7 H4 0.98(5) .
C8 H5 0.99(4) .
C8 H6 0.91(5) .
C8 H7 0.97(4) .
C13 C14 1.524(7) .
C13 H13A 0.9800 .
C13 H13B 0.9800 .
C13 H13C 0.9800 .
C14 C15 1.499(7) .
C14 H14A 0.9900 .
C14 H14B 0.9900 .
C15 C16 1.509(6) .
C15 H17 1.04(4) .
C15 H18 1.00(4) .
C16 N10 1.472(5) .
C16 H11 0.93(5) .
C16 H12 0.93(5) .
C17 N10 1.342(5) .
C17 C18 1.372(5) .
C17 H13 0.92(4) .
C18 N1 1.370(5) .
C30 C31 1.359(5) .
C30 C32 1.408(6) .
C30 H15 0.89(4) .
C31 N3 1.362(5) .
C31 H16 0.89(4) .
C32 N4 1.323(5) .
C32 H14 0.92(4) .
C33 N13 1.145(6) .
C33 C34 1.458(7) .
C34 H34A 0.9800 .
C34 H34B 0.9800 .
C34 H34C 0.9800 .
Cl2 O7 1.424(3) .
Cl2 O5 1.427(3) .
Cl2 O6 1.431(3) .
Cl2 O8 1.433(3) .
Fe1 N2 1.906(3) .
Fe1 N2 1.906(3) 3_655
Fe1 N1 1.952(3) .
Fe1 N1 1.952(3) 3_655
Fe1 N4 1.974(3) .
Fe1 N4 1.974(3) 3_655
N1 N9 1.310(4) .
N3 N4 1.378(4) .
N9 N10 1.343(4) .
